data_2021620
loop_
_publ_author_name
'Acosta Quintero, Lina M.'
'Palma, Alirio'
'Cobo, Justo'
'Glidewell, Christopher'

_publ_section_title
;
 A concise and efficient concurrent synthesis of
 6,11-dihydrodibenzo[<i>b</i>,<i>e</i>]azepines and
 5,6,11,12-tetrahydrodibenzo[<i>b</i>,<i>f</i>]azocines and their
 conversion to
 4-oxo-8,13-dihydro-4<i>H</i>-benzo[5,6]azepino[3,2,1-<i>ij</i>]quinoline-5-carboxylates
 and
 <i>N</i>-acetyl-5,6,11,12-tetrahydrodibenzo[<i>b</i>,<i>f</i>]azocines:
 synthetic sequence, spectroscopic characterization and the structures of
 two products
;
_journal_coeditor_code YF3175
_journal_issue 6
_journal_name_full 'Acta Crystallographica Section C'
_journal_page_first
;
;
_journal_paper_doi 10.1107/S2053229619005746
_journal_volume 75
_journal_year 2019
_chemical_formula_iupac 'C22 H20 F N O3'
_chemical_formula_moiety 'C22 H20 F N O3'
_chemical_formula_sum 'C22 H20 F N O3'
_chemical_formula_weight 365.39
_chemical_name_systematic
'Ethyl (<i>RS</i>)-13-ethyl-2-fluoro-4-oxo-8,13-dihydro-4<i>H</i>-benzo[5,6]azepino[3,2,1-<i>ij</i>]quinoline-5-carboxylate'
_space_group_crystal_system monoclinic
_space_group_IT_number 14
_space_group_name_Hall '-P 2ybc'
_space_group_name_H-M_alt 'P 1 21/c 1'
_symmetry_space_group_name_Hall '-P 2ybc'
_symmetry_space_group_name_H-M 'P 1 21/c 1'
_atom_sites_solution_hydrogens geom
_atom_sites_solution_primary difmap
_audit_creation_method SHELXL-2014
_cell_angle_alpha 90
_cell_angle_beta 103.290(2)
_cell_angle_gamma 90
_cell_formula_units_Z 4
_cell_length_a 9.5920(6)
_cell_length_b 13.4325(7)
_cell_length_c 14.2186(8)
_cell_measurement_reflns_used 4414
_cell_measurement_temperature 100(2)
_cell_measurement_theta_max 28.281
_cell_measurement_theta_min 2.182
_cell_volume 1782.93(18)
_computing_cell_refinement
;
SAINT (Bruker, 2016)
;
_computing_data_collection
;
APEX3 (Bruker, 2016)
;
_computing_data_reduction
;
SAINT (Bruker, 2016)
;
_computing_molecular_graphics
;
PLATON (Spek, 2009)
;
_computing_publication_material
;
SHELXL2014 (Sheldrick, 2015) and PLATON (Spek, 2009)
;
_computing_structure_refinement
;
SHELXL2014 (Sheldrick, 2015)
;
_computing_structure_solution
;
SIR92 (Altomare <i>et al.</i>,  1994)
;
_diffrn_ambient_temperature 100(2)
_diffrn_measured_fraction_theta_full 0.999
_diffrn_measured_fraction_theta_max 0.999
_diffrn_measurement_device_type 'Bruker D8 Venture'
_diffrn_measurement_method '\f and \w scans'
_diffrn_radiation_monochromator 'multilayer mirror'
_diffrn_radiation_type MoK\a
_diffrn_radiation_wavelength 0.71073
_diffrn_reflns_av_R_equivalents 0.0370
_diffrn_reflns_av_unetI/netI 0.0205
_diffrn_reflns_limit_h_max 12
_diffrn_reflns_limit_h_min -12
_diffrn_reflns_limit_k_max 17
_diffrn_reflns_limit_k_min -17
_diffrn_reflns_limit_l_max 18
_diffrn_reflns_limit_l_min -18
_diffrn_reflns_number 33534
_diffrn_reflns_theta_full 25.242
_diffrn_reflns_theta_max 28.281
_diffrn_reflns_theta_min 2.182
_diffrn_source 'INCOATEC high brilliance microfocus sealed tube'
_diffrn_standards_decay_% 0
_diffrn_standards_interval_count 0
_diffrn_standards_interval_time 0
_diffrn_standards_number 0
_exptl_absorpt_coefficient_mu 0.097
_exptl_absorpt_correction_T_max 0.990
_exptl_absorpt_correction_T_min 0.962
_exptl_absorpt_correction_type multi-scan
_exptl_absorpt_process_details
;
(SADABS; Bruker, 2015)
;
_exptl_crystal_colour colourless
_exptl_crystal_density_diffrn 1.361
_exptl_crystal_description needle
_exptl_crystal_F_000 768
_exptl_crystal_size_max 0.300
_exptl_crystal_size_mid 0.100
_exptl_crystal_size_min 0.100
_refine_diff_density_max 0.516
_refine_diff_density_min -0.323
_refine_ls_extinction_method none
_refine_ls_goodness_of_fit_ref 1.062
_refine_ls_hydrogen_treatment constr
_refine_ls_matrix_type full
_refine_ls_number_parameters 246
_refine_ls_number_reflns 4414
_refine_ls_number_restraints 0
_refine_ls_restrained_S_all 1.062
_refine_ls_R_factor_all 0.0487
_refine_ls_R_factor_gt 0.0399
_refine_ls_shift/su_max 0.001
_refine_ls_shift/su_mean 0.000
_refine_ls_structure_factor_coef Fsqd
_refine_ls_weighting_details 'w=1/[\s^2^(Fo^2^)+(0.0500P)^2^+0.9921P] where P=(Fo^2^+2Fc^2^)/3'
_refine_ls_weighting_scheme calc
_refine_ls_wR_factor_gt 0.1024
_refine_ls_wR_factor_ref 0.1115
_reflns_number_gt 3808
_reflns_number_total 4414
_reflns_threshold_expression 'I > 2\s(I)'
_cod_data_source_file yf3175sup1.cif
_cod_data_source_block IVa
_cod_database_code 2021620
_shelx_space_group_comment
;
The symmetry employed for this shelxl refinement is uniquely defined
by the following loop, which should always be used as a source of
symmetry information in preference to the above space-group names.
They are only intended as comments.
;
_shelx_estimated_absorpt_t_min 0.971
_shelx_estimated_absorpt_t_max 0.990
_shelxl_version_number 2.014

loop_
_space_group_symop_operation_xyz
'x, y, z'
'-x, y+1/2, -z+1/2'
'-x, -y, -z'
'x, -y-1/2, z-1/2'

loop_
_atom_site_type_symbol
_atom_site_label
_atom_site_fract_x
_atom_site_fract_y
_atom_site_fract_z
_atom_site_U_iso_or_equiv
_atom_site_adp_type
_atom_site_calc_flag
_atom_site_occupancy
C C1 0.76704(13) 0.48880(9) 0.50675(9) 0.0170(2) Uani d 1
H H1 0.8254 0.4940 0.4613 0.020 Uiso calc 1
C C2 0.68911(13) 0.57064(9) 0.52398(9) 0.0168(2) Uani d 1
F F2 0.69784(9) 0.65521(6) 0.47303(6) 0.02351(18) Uani d 1
C C3 0.60800(13) 0.57020(9) 0.59120(9) 0.0157(2) Uani d 1
H H3 0.5601 0.6286 0.6044 0.019 Uiso calc 1
C C3A 0.59749(12) 0.48102(9) 0.64018(8) 0.0141(2) Uani d 1
C C4 0.50994(13) 0.48376(9) 0.71382(9) 0.0158(2) Uani d 1
O O4 0.45295(11) 0.56264(7) 0.73021(7) 0.0233(2) Uani d 1
C C5 0.50193(13) 0.39018(9) 0.76189(9) 0.0151(2) Uani d 1
C C6 0.56364(12) 0.30668(9) 0.73232(8) 0.0149(2) Uani d 1
H H6 0.5510 0.2453 0.7624 0.018 Uiso calc 1
N N7 0.64019(11) 0.30533(7) 0.66429(7) 0.0145(2) Uani d 1
C C8 0.67867(13) 0.20682(9) 0.63070(9) 0.0157(2) Uani d 1
H H8A 0.6443 0.2026 0.5596 0.019 Uiso calc 1
H H8B 0.6304 0.1539 0.6599 0.019 Uiso calc 1
C C8A 0.83772(13) 0.18999(9) 0.65748(8) 0.0155(2) Uani d 1
C C9 0.89680(13) 0.11852(9) 0.72634(9) 0.0183(2) Uani d 1
H H9 0.8361 0.0784 0.7548 0.022 Uiso calc 1
C C10 1.04463(14) 0.10595(10) 0.75334(10) 0.0226(3) Uani d 1
H H10 1.0847 0.0561 0.7990 0.027 Uiso calc 1
C C11 1.13337(14) 0.16613(11) 0.71357(10) 0.0251(3) Uani d 1
H H11 1.2344 0.1589 0.7334 0.030 Uiso calc 1
C C12 1.07456(14) 0.23711(10) 0.64464(10) 0.0228(3) Uani d 1
H H12 1.1359 0.2781 0.6176 0.027 Uiso calc 1
C C12A 0.92672(13) 0.24873(9) 0.61487(9) 0.0179(2) Uani d 1
C C13 0.86567(13) 0.32007(10) 0.53351(9) 0.0187(2) Uani d 1
H H13 0.9500 0.3584 0.5226 0.022 Uiso calc 1
C C13A 0.76172(13) 0.39905(9) 0.55466(9) 0.0159(2) Uani d 1
C C13B 0.66797(12) 0.39382(9) 0.61947(8) 0.0143(2) Uani d 1
C C51 0.42757(13) 0.37255(9) 0.84088(9) 0.0161(2) Uani d 1
O O51 0.45359(11) 0.30113(7) 0.89481(7) 0.0212(2) Uani d 1
O O52 0.32784(10) 0.44026(7) 0.84682(7) 0.0205(2) Uani d 1
C C52 0.24441(14) 0.41982(10) 0.91868(10) 0.0232(3) Uani d 1
H H52B 0.2357 0.3469 0.9258 0.028 Uiso calc 1
H H52A 0.1468 0.4475 0.8960 0.028 Uiso calc 1
C C53 0.31294(17) 0.46448(11) 1.01541(11) 0.0291(3) Uani d 1
H H53B 0.3261 0.5362 1.0080 0.044 Uiso calc 1
H H53C 0.4062 0.4331 1.0407 0.044 Uiso calc 1
H H53A 0.2511 0.4533 1.0605 0.044 Uiso calc 1
C C131 0.80444(14) 0.26574(10) 0.43672(9) 0.0215(3) Uani d 1
H H31A 0.7204 0.2257 0.4430 0.026 Uiso calc 1
H H31B 0.7712 0.3159 0.3854 0.026 Uiso calc 1
C C132 0.91372(16) 0.19764(11) 0.40648(10) 0.0276(3) Uani d 1
H H32A 0.9404 0.1440 0.4540 0.041 Uiso calc 1
H H32B 0.9992 0.2362 0.4031 0.041 Uiso calc 1
H H32C 0.8718 0.1689 0.3429 0.041 Uiso calc 1

loop_
_atom_site_aniso_label
_atom_site_aniso_U_11
_atom_site_aniso_U_22
_atom_site_aniso_U_33
_atom_site_aniso_U_12
_atom_site_aniso_U_13
_atom_site_aniso_U_23
C1 0.0159(5) 0.0211(6) 0.0143(5) -0.0012(4) 0.0038(4) 0.0017(4)
C2 0.0189(5) 0.0145(5) 0.0162(6) -0.0035(4) 0.0025(4) 0.0029(4)
F2 0.0312(4) 0.0169(4) 0.0253(4) -0.0015(3) 0.0123(3) 0.0063(3)
C3 0.0162(5) 0.0142(5) 0.0158(5) -0.0019(4) 0.0022(4) -0.0011(4)
C3A 0.0138(5) 0.0148(5) 0.0134(5) -0.0015(4) 0.0024(4) -0.0006(4)
C4 0.0166(5) 0.0151(5) 0.0157(5) -0.0004(4) 0.0037(4) -0.0004(4)
O4 0.0324(5) 0.0149(4) 0.0270(5) 0.0051(4) 0.0158(4) 0.0018(4)
C5 0.0168(5) 0.0148(5) 0.0142(5) -0.0003(4) 0.0046(4) -0.0002(4)
C6 0.0153(5) 0.0148(5) 0.0146(5) 0.0002(4) 0.0034(4) 0.0009(4)
N7 0.0159(5) 0.0136(5) 0.0144(5) 0.0013(4) 0.0044(4) 0.0005(4)
C8 0.0164(5) 0.0146(5) 0.0164(5) 0.0011(4) 0.0041(4) -0.0018(4)
C8A 0.0165(5) 0.0158(5) 0.0139(5) 0.0013(4) 0.0029(4) -0.0010(4)
C9 0.0207(6) 0.0172(6) 0.0172(6) 0.0009(4) 0.0045(5) 0.0015(4)
C10 0.0221(6) 0.0245(6) 0.0192(6) 0.0048(5) 0.0006(5) 0.0051(5)
C11 0.0166(6) 0.0321(7) 0.0251(7) 0.0035(5) 0.0014(5) 0.0043(5)
C12 0.0188(6) 0.0263(7) 0.0243(6) 0.0006(5) 0.0070(5) 0.0054(5)
C12A 0.0187(6) 0.0196(6) 0.0161(6) 0.0036(4) 0.0056(4) 0.0024(4)
C13 0.0179(6) 0.0215(6) 0.0181(6) 0.0031(4) 0.0068(5) 0.0045(5)
C13A 0.0154(5) 0.0178(6) 0.0142(5) 0.0010(4) 0.0025(4) 0.0014(4)
C13B 0.0141(5) 0.0150(5) 0.0131(5) -0.0002(4) 0.0020(4) 0.0008(4)
C51 0.0176(5) 0.0135(5) 0.0178(6) -0.0010(4) 0.0052(4) -0.0020(4)
O51 0.0289(5) 0.0160(4) 0.0218(5) 0.0029(4) 0.0120(4) 0.0037(3)
O52 0.0208(4) 0.0199(4) 0.0246(5) 0.0043(3) 0.0127(4) 0.0046(3)
C52 0.0206(6) 0.0231(6) 0.0306(7) 0.0017(5) 0.0157(5) 0.0055(5)
C53 0.0349(8) 0.0291(7) 0.0284(7) 0.0013(6) 0.0182(6) 0.0024(6)
C131 0.0235(6) 0.0249(6) 0.0172(6) 0.0052(5) 0.0065(5) 0.0022(5)
C132 0.0310(7) 0.0310(7) 0.0224(7) 0.0128(6) 0.0090(6) 0.0014(5)

loop_
_atom_type_symbol
_atom_type_description
_atom_type_scat_dispersion_real
_atom_type_scat_dispersion_imag
_atom_type_scat_source
C C 0.0033 0.0016 'International Tables Vol C Tables 4.2.6.8 and 6.1.1.4'
H H 0.0000 0.0000 'International Tables Vol C Tables 4.2.6.8 and 6.1.1.4'
N N 0.0061 0.0033 'International Tables Vol C Tables 4.2.6.8 and 6.1.1.4'
O O 0.0106 0.0060 'International Tables Vol C Tables 4.2.6.8 and 6.1.1.4'
F F 0.0171 0.0103 'International Tables Vol C Tables 4.2.6.8 and 6.1.1.4'

loop_
_geom_angle_atom_site_label_1
_geom_angle_atom_site_label_2
_geom_angle_atom_site_label_3
_geom_angle
C2 C1 C13A 121.33(11)
C2 C1 H1 119.3
C13A C1 H1 119.3
F2 C2 C3 119.45(11)
F2 C2 C1 117.88(11)
C3 C2 C1 122.64(11)
C2 C3 C3A 118.03(11)
C2 C3 H3 121.0
C3A C3 H3 121.0
C3 C3A C13B 120.75(11)
C3 C3A C4 116.50(10)
C13B C3A C4 122.75(10)
O4 C4 C5 125.65(11)
O4 C4 C3A 119.94(11)
C5 C4 C3A 114.40(10)
C6 C5 C4 119.45(11)
C6 C5 C51 114.62(10)
C4 C5 C51 125.90(11)
N7 C6 C5 125.12(11)
N7 C6 H6 117.4
C5 C6 H6 117.4
C6 N7 C13B 120.56(10)
C6 N7 C8 117.54(10)
C13B N7 C8 121.52(10)
N7 C8 C8A 111.49(10)
N7 C8 H8A 109.3
C8A C8 H8A 109.3
N7 C8 H8B 109.3
C8A C8 H8B 109.3
H8A C8 H8B 108.0
C9 C8A C12A 120.15(11)
C9 C8A C8 120.43(11)
C12A C8A C8 119.39(11)
C10 C9 C8A 120.06(12)
C10 C9 H9 120.0
C8A C9 H9 120.0
C11 C10 C9 119.96(12)
C11 C10 H10 120.0
C9 C10 H10 120.0
C10 C11 C12 120.00(12)
C10 C11 H11 120.0
C12 C11 H11 120.0
C11 C12 C12A 120.73(12)
C11 C12 H12 119.6
C12A C12 H12 119.6
C12 C12A C8A 119.04(11)
C12 C12A C13 119.46(11)
C8A C12A C13 121.41(11)
C12A C13 C13A 116.33(10)
C12A C13 C131 112.46(11)
C13A C13 C131 111.69(10)
C12A C13 H13 105.1
C13A C13 H13 105.1
C131 C13 H13 105.1
C1 C13A C13B 117.22(11)
C1 C13A C13 113.89(10)
C13B C13A C13 128.80(11)
N7 C13B C3A 117.17(10)
N7 C13B C13A 123.21(10)
C3A C13B C13A 119.62(11)
O51 C51 O52 122.84(11)
O51 C51 C5 122.59(11)
O52 C51 C5 114.55(10)
C51 O52 C52 115.54(10)
O52 C52 C53 111.68(11)
O52 C52 H52B 109.3
C53 C52 H52B 109.3
O52 C52 H52A 109.3
C53 C52 H52A 109.3
H52B C52 H52A 107.9
C52 C53 H53B 109.5
C52 C53 H53C 109.5
H53B C53 H53C 109.5
C52 C53 H53A 109.5
H53B C53 H53A 109.5
H53C C53 H53A 109.5
C132 C131 C13 112.84(11)
C132 C131 H31A 109.0
C13 C131 H31A 109.0
C132 C131 H31B 109.0
C13 C131 H31B 109.0
H31A C131 H31B 107.8
C131 C132 H32A 109.5
C131 C132 H32B 109.5
H32A C132 H32B 109.5
C131 C132 H32C 109.5
H32A C132 H32C 109.5
H32B C132 H32C 109.5

loop_
_geom_bond_atom_site_label_1
_geom_bond_atom_site_label_2
_geom_bond_distance
C1 C2 1.3826(17)
C1 C13A 1.3915(17)
C1 H1 0.9500
C2 F2 1.3602(13)
C2 C3 1.3641(17)
C3 C3A 1.4009(16)
C3 H3 0.9500
C3A C13B 1.4168(16)
C3A C4 1.4856(16)
C4 O4 1.2387(15)
C4 C5 1.4413(16)
C5 C6 1.3783(16)
C5 C51 1.4813(17)
C6 N7 1.3422(15)
C6 H6 0.9500
N7 C13B 1.4029(15)
N7 C8 1.4819(15)
C8 C8A 1.5022(16)
C8 H8A 0.9900
C8 H8B 0.9900
C8A C9 1.3951(17)
C8A C12A 1.3987(17)
C9 C10 1.3915(18)
C9 H9 0.9500
C10 C11 1.385(2)
C10 H10 0.9500
C11 C12 1.3905(19)
C11 H11 0.9500
C12 C12A 1.3922(18)
C12 H12 0.9500
C12A C13 1.5126(17)
C13 C13A 1.5323(17)
C13 C131 1.5492(18)
C13 H13 1.0000
C13A C13B 1.4296(16)
C51 O51 1.2177(15)
C51 O52 1.3366(15)
O52 C52 1.4615(15)
C52 C53 1.506(2)
C52 H52B 0.9900
C52 H52A 0.9900
C53 H53B 0.9800
C53 H53C 0.9800
C53 H53A 0.9800
C131 C132 1.5257(18)
C131 H31A 0.9900
C131 H31B 0.9900
C132 H32A 0.9800
C132 H32B 0.9800
C132 H32C 0.9800

loop_
_geom_hbond_atom_site_label_D
_geom_hbond_atom_site_label_H
_geom_hbond_atom_site_label_A
_geom_hbond_site_symmetry_A
_geom_hbond_distance_DH
_geom_hbond_distance_HA
_geom_hbond_distance_DA
_geom_hbond_angle_DHA
_geom_hbond_publ_flag
C3 H3 O51 2_656 0.95 2.32 3.1725(16) 149 y
C6 H6 O4 2_646 0.95 2.46 3.3308(15) 153 y
C8 H8B O4 2_646 0.99 2.27 3.2255(16) 162 y
C131 H31A O51 4_565 0.99 2.52 3.4008(17) 148 y
C10 H10 Cg1 2_746 0.95 2.72 3.5641(15) 148 y

loop_
_geom_torsion_atom_site_label_1
_geom_torsion_atom_site_label_2
_geom_torsion_atom_site_label_3
_geom_torsion_atom_site_label_4
_geom_torsion
C13A C1 C2 F2 -178.82(11)
C13A C1 C2 C3 2.94(19)
F2 C2 C3 C3A 177.96(10)
C1 C2 C3 C3A -3.83(18)
C2 C3 C3A C13B -0.68(17)
C2 C3 C3A C4 179.16(10)
C3 C3A C4 O4 -1.21(17)
C13B C3A C4 O4 178.62(11)
C3 C3A C4 C5 179.75(10)
C13B C3A C4 C5 -0.41(16)
O4 C4 C5 C6 176.15(12)
C3A C4 C5 C6 -4.87(16)
O4 C4 C5 C51 -1.7(2)
C3A C4 C5 C51 177.25(11)
C4 C5 C6 N7 4.14(19)
C51 C5 C6 N7 -177.75(11)
C5 C6 N7 C13B 2.53(18)
C5 C6 N7 C8 -170.43(11)
C6 N7 C8 C8A -114.48(12)
C13B N7 C8 C8A 72.64(13)
N7 C8 C8A C9 111.47(12)
N7 C8 C8A C12A -66.61(14)
C12A C8A C9 C10 0.45(19)
C8 C8A C9 C10 -177.62(12)
C8A C9 C10 C11 1.6(2)
C9 C10 C11 C12 -1.9(2)
C10 C11 C12 C12A 0.1(2)
C11 C12 C12A C8A 2.0(2)
C11 C12 C12A C13 -174.58(13)
C9 C8A C12A C12 -2.21(18)
C8 C8A C12A C12 175.88(12)
C9 C8A C12A C13 174.27(11)
C8 C8A C12A C13 -7.65(18)
C12 C12A C13 C13A -126.40(13)
C8A C12A C13 C13A 57.14(16)
C12 C12A C13 C131 103.00(14)
C8A C12A C13 C131 -73.46(15)
C2 C1 C13A C13B 2.45(18)
C2 C1 C13A C13 -174.51(11)
C12A C13 C13A C1 147.66(11)
C131 C13 C13A C1 -81.38(13)
C12A C13 C13A C13B -28.86(18)
C131 C13 C13A C13B 102.10(14)
C6 N7 C13B C3A -7.68(16)
C8 N7 C13B C3A 164.99(10)
C6 N7 C13B C13A 172.78(11)
C8 N7 C13B C13A -14.55(17)
C3 C3A C13B N7 -173.58(10)
C4 C3A C13B N7 6.59(16)
C3 C3A C13B C13A 5.97(17)
C4 C3A C13B C13A -173.85(11)
C1 C13A C13B N7 172.81(11)
C13 C13A C13B N7 -10.76(19)
C1 C13A C13B C3A -6.72(17)
C13 C13A C13B C3A 169.71(12)
C6 C5 C51 O51 21.28(17)
C4 C5 C51 O51 -160.76(12)
C6 C5 C51 O52 -157.46(11)
C4 C5 C51 O52 20.51(17)
O51 C51 O52 C52 -3.85(18)
C5 C51 O52 C52 174.88(10)
C51 O52 C52 C53 90.07(14)
C12A C13 C131 C132 -55.46(15)
C13A C13 C131 C132 171.62(11)

_cod_database_fobs_code 2021620
